data_4003873
loop_
_publ_author_name
'Kang, Jong Hun'
'McCusker, Lynne B.'
'Deem, Michael W.'
'Baerlocher, Christian'
'Davis, Mark E.'

_publ_section_title
;
 Further Investigations of Racemic and Chiral Molecular Sieves of the STW
 Topology
;
_journal_name_full 'Chemistry of Materials'
_journal_paper_doi 10.1021/acs.chemmater.0c04573
_journal_year 2021
_chemical_absolute_configuration ad
_chemical_formula_moiety '10(O2 Si1), 0.89(F), C8 H15 N2'
_chemical_formula_sum 'C8 H15 F0.89 N2 O20 Si10'
_chemical_formula_weight 757.09
_space_group_crystal_system hexagonal
_space_group_IT_number 179
_space_group_name_Hall 'P 65 2 (0 0 1)'
_space_group_name_H-M_alt 'P 65 2 2'
_atom_sites_solution_hydrogens geom
_audit_creation_date 2019-02-11
_audit_creation_method
;
Olex2 1.2
(compiled 2018.05.29 svn.r3508 for OlexSys, GUI svn.r5506),
 SHELXL-2017/1, and manual edit
;
_cell_angle_alpha 90
_cell_angle_beta 90
_cell_angle_gamma 120
_cell_formula_units_Z 6
_cell_length_a 11.9347(18)
_cell_length_b 11.9347(18)
_cell_length_c 29.530(4)
_cell_measurement_reflns_used 9820
_cell_measurement_temperature 298
_cell_measurement_theta_max 77.35
_cell_measurement_theta_min 4.28
_cell_volume 3642.6(9)
_computing_cell_refinement 'SAINT V8.38A (Bruker-AXS, 2016)'
_computing_data_collection 'BIS V6.2.9/2018-03-16 & APEX3 v2018.7-2 (Bruker-AXS, 2018)'
_computing_data_reduction 'SAINT V8.38A (Bruker-AXS, 2016)'
_computing_molecular_graphics 'DIAMOND 3 (Crystal Impact, 1999)'
_computing_publication_material 'Olex2 (Dolomanov et al., 2009)'
_computing_structure_refinement 'SHELXL-2017/1 (Sheldrick, 2015)'
_computing_structure_solution 'SHELXT-2014/5 (Sheldrick, 2013)'
_diffrn_ambient_temperature 298
_diffrn_detector 'CPAD Area Detector'
_diffrn_detector_area_resol_mean 7.69
_diffrn_detector_type 'Bruker PHOTON II'
_diffrn_measured_fraction_theta_full 0.999
_diffrn_measured_fraction_theta_max 0.949
_diffrn_measurement_device '\k-geometry diffractometer'
_diffrn_measurement_device_type 'Bruker D8 VENTURE'
_diffrn_measurement_method '\f and \w scans'
_diffrn_radiation_monochromator 'multilayer mirrors'
_diffrn_radiation_type CuK\a
_diffrn_radiation_wavelength 1.54178
_diffrn_reflns_av_R_equivalents 0.0522
_diffrn_reflns_av_unetI/netI 0.0365
_diffrn_reflns_Laue_measured_fraction_full 0.999
_diffrn_reflns_Laue_measured_fraction_max 0.949
_diffrn_reflns_limit_h_max 11
_diffrn_reflns_limit_h_min -14
_diffrn_reflns_limit_k_max 15
_diffrn_reflns_limit_k_min -9
_diffrn_reflns_limit_l_max 35
_diffrn_reflns_limit_l_min -32
_diffrn_reflns_number 16240
_diffrn_reflns_point_group_measured_fraction_full 0.998
_diffrn_reflns_point_group_measured_fraction_max 0.942
_diffrn_reflns_theta_full 67.679
_diffrn_reflns_theta_max 77.613
_diffrn_reflns_theta_min 4.277
_diffrn_source 'microfocus sealed tube'
_diffrn_source_current 1
_diffrn_source_power 0.05
_diffrn_source_type 'Incoatec I\mS HB'
_diffrn_source_voltage 50
_diffrn_standards_number 0
_exptl_absorpt_coefficient_mu 6.144
_exptl_absorpt_correction_T_max 1.0000
_exptl_absorpt_correction_T_min 0.7296
_exptl_absorpt_correction_type multi-scan
_exptl_absorpt_process_details
;SADABS-2016/2 (Bruker,2016/2) was used for absorption correction. 
wR2(int) was 0.0992 before and 0.0803 after correction. 
The Ratio of minimum to maximum transmission is 0.7296. 
The \l/2 correction factor is Not present.
;
_exptl_crystal_colour colourless
_exptl_crystal_colour_primary colourless
_exptl_crystal_density_diffrn 2.071
_exptl_crystal_description prism
_exptl_crystal_F_000 2310
_exptl_crystal_size_max 0.04
_exptl_crystal_size_mid 0.03
_exptl_crystal_size_min 0.02
_refine_diff_density_max 0.284
_refine_diff_density_min -0.319
_refine_diff_density_rms 0.071
_refine_ls_abs_structure_details
;
 Flack x determined using 810 quotients [(I+)-(I-)]/[(I+)+(I-)]
 (Parsons, Flack and Wagner, Acta Cryst. B69 (2013) 249-259).
;
_refine_ls_abs_structure_Flack 0.07(2)
_refine_ls_extinction_method none
_refine_ls_goodness_of_fit_ref 1.088
_refine_ls_hydrogen_treatment constr
_refine_ls_matrix_type full
_refine_ls_number_parameters 192
_refine_ls_number_reflns 2443
_refine_ls_number_restraints 0
_refine_ls_restrained_S_all 1.088
_refine_ls_R_factor_all 0.0382
_refine_ls_R_factor_gt 0.0347
_refine_ls_shift/su_max 0.001
_refine_ls_shift/su_mean 0.000
_refine_ls_structure_factor_coef Fsqd
_refine_ls_weighting_details 'w=1/[\s^2^(Fo^2^)+(0.0252P)^2^+6.5765P] where P=(Fo^2^+2Fc^2^)/3'
_refine_ls_weighting_scheme calc
_refine_ls_wR_factor_gt 0.0795
_refine_ls_wR_factor_ref 0.0807
_reflns_Friedel_coverage 0.598
_reflns_Friedel_fraction_full 0.998
_reflns_Friedel_fraction_max 0.931
_reflns_number_gt 2262
_reflns_number_total 2443
_reflns_threshold_expression 'I > 2\s(I)'
_cod_data_source_file cm0c04573_si_002.cif
_cod_data_source_block v19009
_cod_original_cell_volume 3642.6(12)
_cod_database_code 4003873
_shelx_shelxl_version_number 2017/1
_shelx_space_group_comment
;
The symmetry employed for this shelxl refinement is uniquely defined
by the following loop, which should always be used as a source of
symmetry information in preference to the above space-group names.
They are only intended as comments.
;
_shelx_estimated_absorpt_t_max 0.887
_shelx_estimated_absorpt_t_min 0.791
_refine_ls_abs_structure_hooft 0.05(2)
_olex2_refinement_description
;
1. Fixed Uiso
 At 1.5 times of:
  All C(H,H,H) groups, All C(H,H,H,H,H,H) groups
2. Shared sites
{C1, N1}
3. Uiso/Uaniso restraints and constraints
Uanis(C1) = Uanis(N1)
4. Others
 Fixed Sof: C1(0.5) N1(0.5) H3A(0.5) H3B(0.5) H3C(0.5) H3D(0.5) H3E(0.5)
 H3F(0.5) H5A(0.5) H5B(0.5) H5C(0.5)
5.a Me refined with riding coordinates:
 C5(H5A,H5B,H5C)
5.b Idealised Me refined as rotating group:
 C3(H3A,H3B,H3C), C3(H3D,H3E,H3F), C4(H4A,H4B,H4C)
;
_olex2_submission_special_instructions 'No special instructions were received'

loop_
_space_group_symop_operation_xyz
'x, y, z'
'x-y, x, z+5/6'
'-y, x-y, z+2/3'
'-x, -y, z+1/2'
'-x+y, -x, z+1/3'
'y, -x+y, z+1/6'
'x-y, -y, -z'
'-x, -x+y, -z+1/3'
'y, x, -z+2/3'
'-y, -x, -z+1/6'
'-x+y, y, -z+1/2'
'x, x-y, -z+5/6'

loop_
_atom_site_label
_atom_site_type_symbol
_atom_site_fract_x
_atom_site_fract_y
_atom_site_fract_z
_atom_site_U_iso_or_equiv
_atom_site_adp_type
_atom_site_occupancy
_atom_site_site_symmetry_order
_atom_site_calc_flag
_atom_site_refinement_flags_posn
_atom_site_refinement_flags_adp
_atom_site_refinement_flags_occupancy
_atom_site_disorder_assembly
_atom_site_disorder_group
Si1 Si -0.02952(12) 0.12291(11) 0.53282(4) 0.0119(3) Uani 1 1 d . . . . .
Si2 Si 0.25133(12) 0.33850(12) 0.54814(4) 0.0142(3) Uani 1 1 d . . . . .
Si3 Si 0.52977(13) 0.41379(13) 0.53274(4) 0.0158(3) Uani 1 1 d . . . . .
Si4 Si 0.70163(13) 0.37760(12) 0.46703(4) 0.0157(3) Uani 1 1 d . . . . .
Si5 Si 0.90544(13) 0.30338(12) 0.48172(4) 0.0145(3) Uani 1 1 d . . . . .
O1 O -0.0776(4) 0.000000 0.500000 0.0187(10) Uani 1 2 d S T P . .
O2 O -0.0954(3) 0.2084(3) 0.52122(10) 0.0174(7) Uani 1 1 d . . . . .
O3 O -0.0692(2) 0.0692(2) 0.583333 0.0177(10) Uani 1 2 d S T P . .
O4 O 0.1249(3) 0.2134(3) 0.52767(10) 0.0174(7) Uani 1 1 d . . . . .
O5 O 0.2347(3) 0.3236(3) 0.60197(10) 0.0210(8) Uani 1 1 d . . . . .
O6 O 0.3739(3) 0.3281(3) 0.53069(11) 0.0206(7) Uani 1 1 d . . . . .
O7 O 0.5845(3) 0.5558(3) 0.51095(11) 0.0232(8) Uani 1 1 d . . . . .
O8 O 0.5843(2) 0.4157(2) 0.583333 0.0226(11) Uani 1 2 d S T P . .
O9 O 0.5779(3) 0.3388(3) 0.49960(11) 0.0196(7) Uani 1 1 d . . . . .
O10 O 0.6463(5) 0.3232(2) 0.416667 0.0217(11) Uani 1 2 d S T P . .
O11 O 0.7874(3) 0.5329(3) 0.47020(12) 0.0227(8) Uani 1 1 d . . . . .
O12 O 0.7723(3) 0.3046(4) 0.48829(11) 0.0209(7) Uani 1 1 d . . . . .
F1 F 0.9082(5) 0.4541(3) 0.416667 0.0354(19) Uani 0.893(16) 2 d S T P . .
C1 C 0.4953(6) 0.0087(6) 0.5225(2) 0.0408(14) Uani 0.5 1 d . . . A 1
N1 N 0.4953(6) 0.0087(6) 0.5225(2) 0.0408(14) Uani 0.5 1 d . . . A 2
C2 C 0.3926(6) 0.0151(6) 0.5369(2) 0.0365(14) Uani 1 1 d . . . . .
N2 N 0.3175(7) 0.000000 0.500000 0.059(2) Uani 1 2 d S T P A .
C3 C 0.6012(8) 0.0221(8) 0.5524(3) 0.067(2) Uani 1 1 d . . . . .
H3A H 0.568711 -0.003804 0.582587 0.101 Uiso 0.5 1 calc GR . . A 1
H3B H 0.669715 0.110627 0.552572 0.101 Uiso 0.5 1 calc GR . . A 1
H3C H 0.633580 -0.031933 0.541312 0.101 Uiso 0.5 1 calc GR . . A 1
H3D H 0.644538 0.107100 0.565465 0.101 Uiso 0.5 1 calc GR . . A 2
H3E H 0.661724 0.009229 0.534957 0.101 Uiso 0.5 1 calc GR . . A 2
H3F H 0.565745 -0.041438 0.576050 0.101 Uiso 0.5 1 calc GR . . A 2
C4 C 0.3638(11) 0.0346(10) 0.5837(3) 0.099(4) Uani 1 1 d . . . . .
H4A H 0.299462 0.060409 0.583542 0.148 Uiso 1 1 calc GR . . . .
H4B H 0.441221 0.100752 0.597830 0.148 Uiso 1 1 calc GR . . . .
H4C H 0.331917 -0.044756 0.600342 0.148 Uiso 1 1 calc GR . . . .
C5 C 0.1965(9) 0.000000 0.500000 0.100(6) Uani 1 2 d S T P . .
H5A H 0.163480 -0.012378 0.469658 0.150 Uiso 0.5 1 calc R . . A -1
H5B H 0.135225 -0.068887 0.518923 0.150 Uiso 0.5 1 calc R . . A -1
H5C H 0.210301 0.081265 0.511419 0.150 Uiso 0.5 1 calc R . . A -1

loop_
_atom_site_aniso_label
_atom_site_aniso_U_11
_atom_site_aniso_U_22
_atom_site_aniso_U_33
_atom_site_aniso_U_23
_atom_site_aniso_U_13
_atom_site_aniso_U_12
Si1 0.0127(6) 0.0119(6) 0.0109(5) 0.0001(5) 0.0001(5) 0.0060(5)
Si2 0.0124(6) 0.0133(6) 0.0155(6) -0.0001(5) 0.0005(5) 0.0053(5)
Si3 0.0144(6) 0.0161(6) 0.0168(6) 0.0008(5) 0.0014(5) 0.0074(5)
Si4 0.0153(6) 0.0157(7) 0.0168(6) -0.0009(5) -0.0001(5) 0.0083(5)
Si5 0.0143(6) 0.0135(6) 0.0161(6) 0.0008(5) 0.0001(5) 0.0074(6)
O1 0.0211(19) 0.019(3) 0.015(2) -0.0029(19) -0.0015(9) 0.0096(13)
O2 0.0190(17) 0.0179(17) 0.0169(15) 0.0021(13) 0.0041(14) 0.0104(15)
O3 0.0219(19) 0.0219(19) 0.011(2) 0.0024(16) 0.0024(16) 0.012(2)
O4 0.0146(17) 0.0163(17) 0.0182(16) -0.0025(13) -0.0001(13) 0.0053(14)
O5 0.0199(19) 0.0192(18) 0.0175(16) -0.0007(13) 0.0006(14) 0.0049(15)
O6 0.0162(18) 0.0202(18) 0.0253(18) -0.0032(15) 0.0013(14) 0.0090(15)
O7 0.029(2) 0.0151(18) 0.0265(18) -0.0015(14) 0.0023(15) 0.0120(16)
O8 0.026(2) 0.026(2) 0.019(2) -0.0036(17) -0.0036(17) 0.016(2)
O9 0.0180(18) 0.0170(17) 0.0240(16) 0.0006(13) 0.0050(14) 0.0089(15)
O10 0.021(3) 0.027(2) 0.016(2) -0.0015(17) 0.000 0.0104(13)
O11 0.0203(18) 0.0182(18) 0.0278(19) 0.0012(15) 0.0045(15) 0.0083(15)
O12 0.0173(18) 0.0232(19) 0.0255(18) 0.0052(15) 0.0045(14) 0.0126(15)
F1 0.040(3) 0.033(3) 0.035(3) -0.0037(19) 0.000 0.0198(17)
C1 0.037(3) 0.034(3) 0.044(3) 0.012(3) -0.002(3) 0.012(3)
N1 0.037(3) 0.034(3) 0.044(3) 0.012(3) -0.002(3) 0.012(3)
C2 0.032(3) 0.033(3) 0.035(3) -0.004(3) 0.000(3) 0.009(3)
N2 0.038(4) 0.045(5) 0.096(7) 0.001(5) 0.000(2) 0.023(3)
C3 0.053(5) 0.061(5) 0.079(6) 0.021(4) -0.017(4) 0.022(4)
C4 0.125(10) 0.088(8) 0.058(6) 0.001(5) 0.033(6) 0.034(7)
C5 0.038(4) 0.071(9) 0.203(17) -0.060(10) -0.030(5) 0.036(5)

loop_
_atom_type_symbol
_atom_type_description
_atom_type_scat_dispersion_real
_atom_type_scat_dispersion_imag
_atom_type_scat_source
C C 0.0181 0.0091 'International Tables Vol C Tables 4.2.6.8 and 6.1.1.4'
H H 0.0000 0.0000 'International Tables Vol C Tables 4.2.6.8 and 6.1.1.4'
F F 0.0727 0.0534 'International Tables Vol C Tables 4.2.6.8 and 6.1.1.4'
N N 0.0311 0.0180 'International Tables Vol C Tables 4.2.6.8 and 6.1.1.4'
O O 0.0492 0.0322 'International Tables Vol C Tables 4.2.6.8 and 6.1.1.4'
Si Si 0.2541 0.3302 'International Tables Vol C Tables 4.2.6.8 and 6.1.1.4'

loop_
_geom_angle_atom_site_label_1
_geom_angle_atom_site_label_2
_geom_angle_atom_site_label_3
_geom_angle
_geom_angle_site_symmetry_1
_geom_angle_site_symmetry_3
_geom_angle_publ_flag
O1 Si1 O2 112.8(2) . . ?
O1 Si1 O4 108.8(2) . . ?
O2 Si1 O4 108.26(18) . . ?
O3 Si1 O1 107.32(11) . . ?
O3 Si1 O2 108.2(2) . . ?
O3 Si1 O4 111.52(15) . . ?
O5 Si2 O4 105.17(17) . . ?
O5 Si2 O6 112.05(19) . . ?
O5 Si2 O11 112.48(19) . 7_566 ?
O6 Si2 O4 105.85(18) . . ?
O11 Si2 O4 108.68(19) 7_566 . ?
O11 Si2 O6 112.09(19) 7_566 . ?
O6 Si3 O8 111.70(15) . . ?
O7 Si3 O6 112.56(19) . . ?
O7 Si3 O8 113.74(16) . . ?
O9 Si3 O6 104.06(18) . . ?
O9 Si3 O7 105.72(18) . . ?
O9 Si3 O8 108.3(2) . . ?
O9 Si4 O10 107.4(2) . . ?
O11 Si4 O9 104.94(19) . . ?
O11 Si4 O10 114.24(16) . . ?
O11 Si4 O12 113.34(19) . . ?
O12 Si4 O9 105.17(18) . . ?
O12 Si4 O10 110.98(15) . . ?
O5 Si5 O2 104.03(17) 2_654 1_655 ?
O7 Si5 O2 108.51(18) 7_666 1_655 ?
O7 Si5 O5 113.43(19) 7_666 2_654 ?
O7 Si5 O12 111.58(19) 7_666 . ?
O12 Si5 O2 104.98(18) . 1_655 ?
O12 Si5 O5 113.53(19) . 2_654 ?
Si1 O1 Si1 168.6(4) . 7_556 ?
Si1 O2 Si5 139.7(2) . 1_455 ?
Si1 O3 Si1 169.5(3) . 10_556 ?
Si1 O4 Si2 144.1(2) . . ?
Si2 O5 Si5 141.3(2) . 6_565 ?
Si2 O6 Si3 137.8(2) . . ?
Si5 O7 Si3 145.1(2) 7_566 . ?
Si3 O8 Si3 140.9(3) . 10_666 ?
Si3 O9 Si4 136.6(2) . . ?
Si4 O10 Si4 138.8(3) . 12 ?
Si2 O11 Si4 146.1(2) 7_666 . ?
Si5 O12 Si4 138.1(2) . . ?
C1 C1 C3 127.0(4) 7_556 . ?
C2 C1 C1 108.8(4) . 7_556 ?
C2 C1 C3 124.2(6) . . ?
C2 N1 C3 124.2(6) . . ?
C1 C2 N2 107.4(6) . . ?
C1 C2 C4 127.0(7) . . ?
N1 C2 N2 107.4(6) . . ?
N1 C2 C4 127.0(7) . . ?
N2 C2 C4 125.5(7) . . ?
C2 N2 C2 107.5(8) . 7_556 ?
C2 N2 C5 126.2(4) 7_556 . ?
C2 N2 C5 126.2(4) . . ?

loop_
_geom_bond_atom_site_label_1
_geom_bond_atom_site_label_2
_geom_bond_distance
_geom_bond_site_symmetry_2
_geom_bond_publ_flag
Si1 O1 1.6059(13) . ?
Si1 O2 1.606(3) . ?
Si1 O3 1.5990(12) . ?
Si1 O4 1.611(3) . ?
Si2 O4 1.618(3) . ?
Si2 O5 1.601(3) . ?
Si2 O6 1.614(3) . ?
Si2 O11 1.610(4) 7_566 ?
Si3 O6 1.615(3) . ?
Si3 O7 1.614(4) . ?
Si3 O8 1.625(2) . ?
Si3 O9 1.614(4) . ?
Si4 O9 1.623(3) . ?
Si4 O10 1.625(2) . ?
Si4 O11 1.611(4) . ?
Si4 O12 1.612(3) . ?
Si5 O2 1.623(3) 1_655 ?
Si5 O5 1.616(3) 2_654 ?
Si5 O7 1.601(4) 7_666 ?
Si5 O12 1.608(3) . ?
C1 C1 1.341(12) 7_556 ?
C1 C2 1.335(9) . ?
C1 C3 1.483(9) . ?
N1 C2 1.335(9) . ?
N1 C3 1.483(9) . ?
C2 N2 1.365(8) . ?
C2 C4 1.471(9) . ?
N2 C5 1.444(13) . ?
